data_7012293
loop_
_publ_author_name
'Razavet, Mathieu'
'Davies, Sian C.'
'Hughes, David L.'
'Barclay, J. Elaine'
'Evans, David J.'
'Fairhurst, Shirley A.'
'Liu, Xiaoming'
'Pickett, Christopher J.'

_publ_section_title
;
 All-iron hydrogenase: synthesis, structure and properties of
 {2Fe3S}-assemblies related to the di-iron sub-site of the
 H-clusterElectronic supplementary information (ESI) available: crystal
 and structure refinement data for complexes 4a, 4b and 5a. See
 http://www.rsc.org/suppdata/dt/b2/b209690k/
;
_journal_issue 4
_journal_name_full 'Dalton Transactions'
_journal_page_first 586
_journal_paper_doi 10.1039/b209690k
_journal_year 2003
_chemical_formula_moiety 'C8 H20 N, C11 H12 Fe2 N O4 S3'
_chemical_formula_structural (NEt4)[Fe2(CO)4(CN){MeCH2C(Me)(CH2S)2}]
_chemical_formula_sum 'C19 H32 Fe2 N2 O4 S3'
_chemical_formula_weight 560.35
_chemical_name_common 'Compound 5a'
_space_group_IT_number 2
_symmetry_cell_setting triclinic
_symmetry_Int_Tables_number 2
_symmetry_space_group_name_Hall '-P 1'
_symmetry_space_group_name_H-M 'P -1'
_atom_sites_solution_hydrogens geom
_atom_sites_solution_primary direct
_atom_sites_solution_secondary difmap
_audit_creation_method SHELXL-97
_cell_angle_alpha 85.87(2)
_cell_angle_beta 78.327(13)
_cell_angle_gamma 77.90(2)
_cell_formula_units_Z 2
_cell_length_a 8.2990(14)
_cell_length_b 9.357(4)
_cell_length_c 16.534(3)
_cell_measurement_reflns_used 24
_cell_measurement_temperature 140(1)
_cell_measurement_theta_max 11
_cell_measurement_theta_min 10
_cell_volume 1228.9(6)
_computing_cell_refinement 'CAD4/EXPRESS (Enraf-Nonius, 1992)'
_computing_data_collection 'CAD4/EXPRESS (Enraf-Nonius, 1992)'
_computing_data_reduction 'CAD4 (Hursthouse, 1976)'
_computing_molecular_graphics 'ORTEP (Johnson, 1971)'
_computing_publication_material 'SHELXL-97 (Sheldrick, 1997)'
_computing_structure_refinement 'SHELXL-97 (Sheldrick, 1997)'
_computing_structure_solution 'SHELXS-86 (Sheldrick, 1990)'
_diffrn_ambient_temperature 140(1)
_diffrn_measured_fraction_theta_full 0.999
_diffrn_measured_fraction_theta_max 0.999
_diffrn_measurement_device 'Enraf-Nonius CAD4 diffractometer'
_diffrn_measurement_method 'scintillation counter; \w/\q scans'
_diffrn_radiation_monochromator graphite
_diffrn_radiation_source 'fine-focus sealed tube'
_diffrn_radiation_type Mo-K\a
_diffrn_radiation_wavelength 0.71069
_diffrn_reflns_av_R_equivalents 0.027
_diffrn_reflns_av_sigmaI/netI 0.0516
_diffrn_reflns_limit_h_max 11
_diffrn_reflns_limit_h_min -11
_diffrn_reflns_limit_k_max 13
_diffrn_reflns_limit_k_min -13
_diffrn_reflns_limit_l_max 23
_diffrn_reflns_limit_l_min -1
_diffrn_reflns_number 7586
_diffrn_reflns_theta_full 29.96
_diffrn_reflns_theta_max 30.0
_diffrn_reflns_theta_min 1.5
_diffrn_standards_decay_% 4.4
_diffrn_standards_interval_time '10000 s'
_diffrn_standards_number 3
_exptl_absorpt_coefficient_mu 1.462
_exptl_absorpt_correction_T_max 0.999
_exptl_absorpt_correction_T_min 0.920
_exptl_absorpt_correction_type 'semi-empirical psi-scans'
_exptl_absorpt_process_details 'EMPABS, Sheldrick et al, 1977)'
_exptl_crystal_colour orange
_exptl_crystal_density_diffrn 1.514
_exptl_crystal_density_method 'not measured'
_exptl_crystal_description rhombs
_exptl_crystal_F_000 584
_exptl_crystal_size_max 'ca 0.5'
_exptl_crystal_size_mid 0.5
_exptl_crystal_size_min 0.5
_refine_diff_density_max 0.694
_refine_diff_density_min -0.817
_refine_diff_density_rms 0.110
_refine_ls_extinction_method none
_refine_ls_goodness_of_fit_ref 1.247
_refine_ls_hydrogen_treatment mixed
_refine_ls_matrix_type full
_refine_ls_number_parameters 303
_refine_ls_number_reflns 7138
_refine_ls_number_restraints 0
_refine_ls_restrained_S_all 1.247
_refine_ls_R_factor_all 0.0671
_refine_ls_R_factor_gt 0.0508
_refine_ls_shift/su_max 0.000
_refine_ls_shift/su_mean 0.000
_refine_ls_structure_factor_coef Fsqd
_refine_ls_weighting_details 'calc w=1/[\s^2^(Fo^2^)+(0.0000P)^2^+4.6394P] where P=(Fo^2^+2Fc^2^)/3'
_refine_ls_weighting_scheme calc
_refine_ls_wR_factor_gt 0.1317
_refine_ls_wR_factor_ref 0.1384
_reflns_number_gt 5512
_reflns_number_total 7138
_reflns_threshold_expression I>2sigma(I)
_cod_data_source_file b209690k.txt
_cod_data_source_block math7
_cod_original_cell_volume 1228.8(6)
_cod_database_code 7012293

loop_
_symmetry_equiv_pos_as_xyz
'x, y, z'
'-x, -y, -z'

loop_
_atom_site_label
_atom_site_type_symbol
_atom_site_fract_x
_atom_site_fract_y
_atom_site_fract_z
_atom_site_U_iso_or_equiv
_atom_site_adp_type
_atom_site_occupancy
_atom_site_symmetry_multiplicity
_atom_site_calc_flag
_atom_site_refinement_flags
_atom_site_disorder_assembly
_atom_site_disorder_group
Fe1 Fe 0.38094(7) 0.70591(6) 0.28203(3) 0.01858(12) Uani 1 1 d . . .
Fe2 Fe 0.43130(7) 0.76537(6) 0.12790(3) 0.01655(12) Uani 1 1 d . . .
S1 S 0.17542(11) 0.78874(10) 0.21082(6) 0.01966(18) Uani 1 1 d . . .
C1 C 0.0733(5) 0.6433(5) 0.1910(2) 0.0227(8) Uani 1 1 d . . .
H1A H 0.0282 0.6015 0.2440 0.039(15) Uiso 1 1 calc R . .
H1B H -0.0215 0.6883 0.1657 0.015(10) Uiso 1 1 calc R . .
S2 S 0.48461(12) 0.53704(10) 0.18482(6) 0.01944(18) Uani 1 1 d . . .
C2 C 0.3255(5) 0.4357(4) 0.1732(2) 0.0228(7) Uani 1 1 d . . .
H2A H 0.3807 0.3532 0.1387 0.049(17) Uiso 1 1 calc R . .
H2B H 0.2823 0.3964 0.2273 0.044(16) Uiso 1 1 calc R . .
S3 S 0.34278(12) 0.71054(11) 0.01580(6) 0.02133(19) Uani 1 1 d . . .
C3 C 0.2294(5) 0.5615(4) 0.0454(2) 0.0226(7) Uani 1 1 d . . .
H3A H 0.1281 0.5860 0.0223 0.027(13) Uiso 1 1 calc R . .
H3B H 0.2981 0.4752 0.0178 0.034(14) Uiso 1 1 calc R . .
C31 C 0.1717(6) 0.8565(5) -0.0015(3) 0.0326(10) Uani 1 1 d . . .
H31A H 0.2136 0.9444 -0.0179 0.07(2) Uiso 1 1 calc R . .
H31B H 0.0891 0.8722 0.0485 0.030(13) Uiso 1 1 calc R . .
H31C H 0.1215 0.8304 -0.0443 0.042(16) Uiso 1 1 calc R . .
C4 C 0.1766(5) 0.5171(4) 0.1369(2) 0.0200(7) Uani 1 1 d . . .
C41 C 0.0602(6) 0.4083(5) 0.1368(3) 0.0320(9) Uani 1 1 d . . .
H41A H -0.0358 0.4563 0.1141 0.040(15) Uiso 1 1 calc R . .
H41B H 0.0237 0.3745 0.1923 0.030(13) Uiso 1 1 calc R . .
H41C H 0.1202 0.3266 0.1037 0.030(13) Uiso 1 1 calc R . .
C13 C 0.2702(5) 0.6127(5) 0.3643(3) 0.0256(8) Uani 1 1 d . . .
O13 O 0.1947(4) 0.5504(4) 0.4161(2) 0.0382(8) Uani 1 1 d . . .
C14 C 0.5799(5) 0.6737(5) 0.3096(3) 0.0254(8) Uani 1 1 d . . .
O14 O 0.7079(4) 0.6522(4) 0.3290(2) 0.0410(8) Uani 1 1 d . . .
C15 C 0.3292(5) 0.8961(5) 0.3315(2) 0.0239(8) Uani 1 1 d . . .
N15 N 0.3018(5) 1.0045(4) 0.3653(2) 0.0328(8) Uani 1 1 d . . .
C24 C 0.6462(5) 0.7573(4) 0.0912(2) 0.0228(7) Uani 1 1 d . . .
O24 O 0.7865(4) 0.7593(4) 0.0666(2) 0.0332(7) Uani 1 1 d . . .
C25 C 0.4013(6) 0.9574(5) 0.1185(3) 0.0292(9) Uani 1 1 d . . .
O25 O 0.3873(5) 1.0818(4) 0.1133(3) 0.0526(11) Uani 1 1 d . . .
N5 N 0.7584(4) 0.1296(4) 0.3774(2) 0.0218(6) Uani 1 1 d . . .
C51 C 0.7237(5) -0.0139(4) 0.4209(2) 0.0242(8) Uani 1 1 d . . .
H51A H 0.6796 0.0038 0.4791 0.037(15) Uiso 1 1 calc R . .
H51B H 0.6374 -0.0440 0.3983 0.019(11) Uiso 1 1 calc R . .
C52 C 0.8749(6) -0.1385(5) 0.4134(3) 0.0312(9) Uani 1 1 d . . .
H52A H 0.8425 -0.2239 0.4423 0.08(2) Uiso 1 1 calc R . .
H52B H 0.9603 -0.1113 0.4371 0.041(16) Uiso 1 1 calc R . .
H52C H 0.9179 -0.1592 0.3562 0.06(2) Uiso 1 1 calc R . .
C53 C 0.5911(6) 0.2377(5) 0.3847(3) 0.0299(9) Uani 1 1 d . . .
H53A H 0.6064 0.3207 0.3474 0.026(12) Uiso 1 1 calc R . .
H53B H 0.5108 0.1909 0.3670 0.031(13) Uiso 1 1 calc R . .
C54 C 0.5181(6) 0.2931(5) 0.4711(3) 0.0359(10) Uani 1 1 d . . .
H54A H 0.4134 0.3603 0.4708 0.051(17) Uiso 1 1 calc R . .
H54B H 0.5952 0.3421 0.4887 0.048(17) Uiso 1 1 calc R . .
H54C H 0.4994 0.2122 0.5084 0.042(16) Uiso 1 1 calc R . .
C55 C 0.8809(6) 0.1822(5) 0.4190(3) 0.0301(9) Uani 1 1 d . . .
H55A H 0.8345 0.1888 0.4777 0.032(14) Uiso 1 1 calc R . .
H55B H 0.9842 0.1093 0.4125 0.027(13) Uiso 1 1 calc R . .
C56 C 0.9230(9) 0.3282(7) 0.3873(3) 0.0511(16) Uani 1 1 d . . .
H56A H 1.0011 0.3523 0.4172 0.047(17) Uiso 1 1 calc R . .
H56B H 0.8224 0.4023 0.3950 0.06(2) Uiso 1 1 calc R . .
H56C H 0.9724 0.3226 0.3296 0.08(3) Uiso 1 1 calc R . .
C57 C 0.8360(7) 0.1068(6) 0.2864(3) 0.0342(10) Uani 1 1 d . . .
H57A H 0.8506 0.2007 0.2603 0.025(12) Uiso 1 1 calc R . .
H57B H 0.9466 0.0447 0.2824 0.038(15) Uiso 1 1 calc R . .
C58 C 0.7342(8) 0.0387(7) 0.2390(3) 0.0434(13) Uani 1 1 d . . .
H58A H 0.7911 0.0281 0.1824 0.060(19) Uiso 1 1 calc R . .
H58B H 0.6255 0.1006 0.2412 0.057(19) Uiso 1 1 calc R . .
H58C H 0.7216 -0.0556 0.2633 0.041(16) Uiso 1 1 calc R . .

loop_
_atom_site_aniso_label
_atom_site_aniso_U_11
_atom_site_aniso_U_22
_atom_site_aniso_U_33
_atom_site_aniso_U_23
_atom_site_aniso_U_13
_atom_site_aniso_U_12
Fe1 0.0183(2) 0.0202(3) 0.0182(2) -0.00384(19) -0.00414(19) -0.0043(2)
Fe2 0.0166(2) 0.0142(2) 0.0191(2) -0.00242(18) -0.00301(19) -0.00347(18)
S1 0.0164(4) 0.0218(4) 0.0204(4) -0.0071(3) -0.0031(3) -0.0013(3)
C1 0.0179(17) 0.030(2) 0.0230(18) -0.0054(15) -0.0040(14) -0.0089(15)
S2 0.0203(4) 0.0162(4) 0.0217(4) -0.0026(3) -0.0050(3) -0.0019(3)
C2 0.0283(19) 0.0189(17) 0.0230(18) -0.0026(14) -0.0049(15) -0.0085(15)
S3 0.0218(4) 0.0254(5) 0.0178(4) -0.0016(3) -0.0024(3) -0.0079(4)
C3 0.0252(19) 0.0235(19) 0.0212(17) -0.0051(14) -0.0049(14) -0.0073(15)
C31 0.035(2) 0.031(2) 0.035(2) 0.0088(18) -0.0197(19) -0.0039(18)
C4 0.0230(17) 0.0203(17) 0.0197(17) -0.0019(13) -0.0025(14) -0.0123(14)
C41 0.037(2) 0.036(2) 0.029(2) -0.0030(18) -0.0063(18) -0.021(2)
C13 0.027(2) 0.028(2) 0.0233(19) -0.0058(16) -0.0084(16) -0.0048(16)
O13 0.0370(18) 0.043(2) 0.0360(18) 0.0062(15) -0.0037(14) -0.0166(15)
C14 0.0229(19) 0.0250(19) 0.030(2) -0.0088(16) -0.0058(16) -0.0044(15)
O14 0.0264(16) 0.050(2) 0.049(2) -0.0109(17) -0.0150(15) -0.0036(15)
C15 0.0232(18) 0.029(2) 0.0208(18) -0.0052(15) -0.0041(14) -0.0078(15)
N15 0.0303(19) 0.035(2) 0.035(2) -0.0130(16) -0.0057(16) -0.0082(16)
C24 0.0249(19) 0.0215(18) 0.0245(18) -0.0018(14) -0.0090(15) -0.0062(15)
O24 0.0205(14) 0.0427(19) 0.0382(18) -0.0031(14) -0.0027(12) -0.0125(13)
C25 0.030(2) 0.0216(19) 0.037(2) -0.0014(17) -0.0065(18) -0.0061(16)
O25 0.061(3) 0.0175(16) 0.080(3) -0.0008(17) -0.014(2) -0.0091(16)
N5 0.0244(16) 0.0243(16) 0.0182(15) -0.0007(12) -0.0021(12) -0.0102(13)
C51 0.0256(19) 0.0234(19) 0.0230(18) 0.0001(15) -0.0027(15) -0.0059(15)
C52 0.033(2) 0.028(2) 0.032(2) -0.0014(17) -0.0078(18) -0.0024(18)
C53 0.034(2) 0.025(2) 0.032(2) 0.0033(17) -0.0114(18) -0.0046(17)
C54 0.037(2) 0.026(2) 0.041(3) -0.0061(19) -0.008(2) 0.0044(19)
C55 0.029(2) 0.037(2) 0.029(2) -0.0067(18) -0.0053(17) -0.0155(18)
C56 0.072(4) 0.056(4) 0.040(3) 0.006(3) -0.015(3) -0.045(3)
C57 0.045(3) 0.039(3) 0.0196(19) -0.0017(17) 0.0016(18) -0.019(2)
C58 0.056(3) 0.054(3) 0.024(2) -0.007(2) -0.005(2) -0.021(3)

loop_
_atom_type_symbol
_atom_type_description
_atom_type_scat_dispersion_real
_atom_type_scat_dispersion_imag
_atom_type_scat_source
C C 0.0033 0.0016 'International Tables Vol C Tables 4.2.6.8 and 6.1.1.4'
H H 0.0000 0.0000 'International Tables Vol C Tables 4.2.6.8 and 6.1.1.4'
Fe Fe 0.3463 0.8444 'International Tables Vol C Tables 4.2.6.8 and 6.1.1.4'
N N 0.0061 0.0033 'International Tables Vol C Tables 4.2.6.8 and 6.1.1.4'
O O 0.0106 0.0060 'International Tables Vol C Tables 4.2.6.8 and 6.1.1.4'
S S 0.1246 0.1234 'International Tables Vol C Tables 4.2.6.8 and 6.1.1.4'

loop_
_geom_angle_atom_site_label_1
_geom_angle_atom_site_label_2
_geom_angle_atom_site_label_3
_geom_angle
_geom_angle_site_symmetry_1
_geom_angle_site_symmetry_3
_geom_angle_publ_flag
C14 Fe1 C13 100.5(2) . . ?
C14 Fe1 C15 89.25(18) . . ?
C13 Fe1 C15 97.68(18) . . ?
C14 Fe1 S1 160.04(15) . . ?
C13 Fe1 S1 99.42(14) . . ?
C15 Fe1 S1 87.92(13) . . ?
C14 Fe1 S2 88.71(13) . . ?
C13 Fe1 S2 104.12(14) . . ?
C15 Fe1 S2 158.10(13) . . ?
S1 Fe1 S2 86.60(4) . . ?
C14 Fe1 Fe2 105.72(15) . . ?
C13 Fe1 Fe2 146.04(13) . . ?
C15 Fe1 Fe2 103.75(13) . . ?
S1 Fe1 Fe2 56.03(3) . . ?
S2 Fe1 Fe2 56.08(4) . . ?
C24 Fe2 C25 88.4(2) . . ?
C24 Fe2 S3 102.79(13) . . ?
C25 Fe2 S3 101.90(16) . . ?
C24 Fe2 S1 162.84(13) . . ?
C25 Fe2 S1 88.99(15) . . ?
S3 Fe2 S1 94.34(4) . . ?
C24 Fe2 S2 90.75(14) . . ?
C25 Fe2 S2 159.35(16) . . ?
S3 Fe2 S2 98.42(5) . . ?
S1 Fe2 S2 85.78(5) . . ?
C24 Fe2 Fe1 109.29(13) . . ?
C25 Fe2 Fe1 105.56(16) . . ?
S3 Fe2 Fe1 137.85(4) . . ?
S1 Fe2 Fe1 55.33(3) . . ?
S2 Fe2 Fe1 55.49(4) . . ?
C1 S1 Fe1 112.06(14) . . ?
C1 S1 Fe2 109.62(13) . . ?
Fe1 S1 Fe2 68.64(4) . . ?
C4 C1 S1 118.9(3) . . ?
C4 C1 H1A 107.6 . . ?
S1 C1 H1A 107.6 . . ?
C4 C1 H1B 107.6 . . ?
S1 C1 H1B 107.6 . . ?
H1A C1 H1B 107.0 . . ?
C2 S2 Fe1 110.89(14) . . ?
C2 S2 Fe2 110.68(14) . . ?
Fe1 S2 Fe2 68.43(4) . . ?
C4 C2 S2 117.9(3) . . ?
C4 C2 H2A 107.8 . . ?
S2 C2 H2A 107.8 . . ?
C4 C2 H2B 107.8 . . ?
S2 C2 H2B 107.8 . . ?
H2A C2 H2B 107.2 . . ?
C31 S3 C3 100.0(2) . . ?
C31 S3 Fe2 107.43(16) . . ?
C3 S3 Fe2 107.89(13) . . ?
C4 C3 S3 120.9(3) . . ?
C4 C3 H3A 107.1 . . ?
S3 C3 H3A 107.1 . . ?
C4 C3 H3B 107.1 . . ?
S3 C3 H3B 107.1 . . ?
H3A C3 H3B 106.8 . . ?
S3 C31 H31A 109.5 . . ?
S3 C31 H31B 109.5 . . ?
H31A C31 H31B 109.5 . . ?
S3 C31 H31C 109.5 . . ?
H31A C31 H31C 109.5 . . ?
H31B C31 H31C 109.5 . . ?
C2 C4 C1 111.7(3) . . ?
C2 C4 C3 111.8(3) . . ?
C1 C4 C3 114.1(3) . . ?
C2 C4 C41 107.2(3) . . ?
C1 C4 C41 106.5(3) . . ?
C3 C4 C41 104.9(3) . . ?
C4 C41 H41A 109.5 . . ?
C4 C41 H41B 109.5 . . ?
H41A C41 H41B 109.5 . . ?
C4 C41 H41C 109.5 . . ?
H41A C41 H41C 109.5 . . ?
H41B C41 H41C 109.5 . . ?
O13 C13 Fe1 177.6(4) . . ?
O14 C14 Fe1 178.7(4) . . ?
N15 C15 Fe1 175.6(4) . . ?
O24 C24 Fe2 176.7(4) . . ?
O25 C25 Fe2 177.5(5) . . ?
C55 N5 C57 108.9(3) . . ?
C55 N5 C53 112.2(3) . . ?
C57 N5 C53 109.2(3) . . ?
C55 N5 C51 107.8(3) . . ?
C57 N5 C51 111.0(3) . . ?
C53 N5 C51 107.7(3) . . ?
C52 C51 N5 114.8(3) . . ?
C52 C51 H51A 108.6 . . ?
N5 C51 H51A 108.6 . . ?
C52 C51 H51B 108.6 . . ?
N5 C51 H51B 108.6 . . ?
H51A C51 H51B 107.5 . . ?
C51 C52 H52A 109.5 . . ?
C51 C52 H52B 109.5 . . ?
H52A C52 H52B 109.5 . . ?
C51 C52 H52C 109.5 . . ?
H52A C52 H52C 109.5 . . ?
H52B C52 H52C 109.5 . . ?
C54 C53 N5 114.3(4) . . ?
C54 C53 H53A 108.7 . . ?
N5 C53 H53A 108.7 . . ?
C54 C53 H53B 108.7 . . ?
N5 C53 H53B 108.7 . . ?
H53A C53 H53B 107.6 . . ?
C53 C54 H54A 109.5 . . ?
C53 C54 H54B 109.5 . . ?
H54A C54 H54B 109.5 . . ?
C53 C54 H54C 109.5 . . ?
H54A C54 H54C 109.5 . . ?
H54B C54 H54C 109.5 . . ?
C56 C55 N5 115.5(4) . . ?
C56 C55 H55A 108.4 . . ?
N5 C55 H55A 108.4 . . ?
C56 C55 H55B 108.4 . . ?
N5 C55 H55B 108.4 . . ?
H55A C55 H55B 107.5 . . ?
C55 C56 H56A 109.5 . . ?
C55 C56 H56B 109.5 . . ?
H56A C56 H56B 109.5 . . ?
C55 C56 H56C 109.5 . . ?
H56A C56 H56C 109.5 . . ?
H56B C56 H56C 109.5 . . ?
C58 C57 N5 114.5(4) . . ?
C58 C57 H57A 108.6 . . ?
N5 C57 H57A 108.6 . . ?
C58 C57 H57B 108.6 . . ?
N5 C57 H57B 108.6 . . ?
H57A C57 H57B 107.6 . . ?
C57 C58 H58A 109.5 . . ?
C57 C58 H58B 109.5 . . ?
H58A C58 H58B 109.5 . . ?
C57 C58 H58C 109.5 . . ?
H58A C58 H58C 109.5 . . ?
H58B C58 H58C 109.5 . . ?

loop_
_geom_bond_atom_site_label_1
_geom_bond_atom_site_label_2
_geom_bond_distance
_geom_bond_site_symmetry_2
_geom_bond_publ_flag
Fe1 C14 1.761(4) . ?
Fe1 C13 1.765(4) . ?
Fe1 C15 1.941(4) . ?
Fe1 S1 2.2412(12) . ?
Fe1 S2 2.2486(13) . ?
Fe1 Fe2 2.5378(9) . ?
Fe2 C24 1.752(4) . ?
Fe2 C25 1.761(4) . ?
Fe2 S3 2.2547(11) . ?
Fe2 S1 2.2599(11) . ?
Fe2 S2 2.2646(14) . ?
S1 C1 1.827(4) . ?
C1 C4 1.532(5) . ?
C1 H1A 0.9700 . ?
C1 H1B 0.9700 . ?
S2 C2 1.826(4) . ?
C2 C4 1.518(6) . ?
C2 H2A 0.9700 . ?
C2 H2B 0.9700 . ?
S3 C31 1.805(4) . ?
S3 C3 1.826(4) . ?
C3 C4 1.541(5) . ?
C3 H3A 0.9700 . ?
C3 H3B 0.9700 . ?
C31 H31A 0.9600 . ?
C31 H31B 0.9600 . ?
C31 H31C 0.9600 . ?
C4 C41 1.543(5) . ?
C41 H41A 0.9600 . ?
C41 H41B 0.9600 . ?
C41 H41C 0.9600 . ?
C13 O13 1.153(5) . ?
C14 O14 1.145(5) . ?
C15 N15 1.152(5) . ?
C24 O24 1.156(5) . ?
C25 O25 1.144(5) . ?
N5 C55 1.514(5) . ?
N5 C57 1.523(5) . ?
N5 C53 1.525(6) . ?
N5 C51 1.530(5) . ?
C51 C52 1.514(6) . ?
C51 H51A 0.9700 . ?
C51 H51B 0.9700 . ?
C52 H52A 0.9600 . ?
C52 H52B 0.9600 . ?
C52 H52C 0.9600 . ?
C53 C54 1.517(6) . ?
C53 H53A 0.9700 . ?
C53 H53B 0.9700 . ?
C54 H54A 0.9600 . ?
C54 H54B 0.9600 . ?
C54 H54C 0.9600 . ?
C55 C56 1.511(7) . ?
C55 H55A 0.9700 . ?
C55 H55B 0.9700 . ?
C56 H56A 0.9600 . ?
C56 H56B 0.9600 . ?
C56 H56C 0.9600 . ?
C57 C58 1.517(7) . ?
C57 H57A 0.9700 . ?
C57 H57B 0.9700 . ?
C58 H58A 0.9600 . ?
C58 H58B 0.9600 . ?
C58 H58C 0.9600 . ?
